data_7135333
loop_
_publ_author_name
'Thornton, Ragene'
'French, Kirk'
'Shuford, Kevin'
'Martin, Caleb Daniel'

_publ_section_title
;
 Reactivity of Gold and Copper Acetylide with a Secondary Borane
;
_journal_name_full 'Chemical Communications'
_journal_paper_doi 10.1039/D5CC06957B
_journal_year 2026
_chemical_formula_moiety 'C32 H47 B21 Cu P'
_chemical_formula_sum 'C32 H47 B21 Cu P'
_chemical_formula_weight 753.558
_chemical_properties_physical Air-sensitive,Moisture-sensitive
_space_group_crystal_system monoclinic
_space_group_IT_number 14
_space_group_name_Hall '-P 2ybc'
_space_group_name_H-M_alt 'P 1 21/c 1'
_symmetry_Int_Tables_number 14
_audit_creation_date 2025-07-16
_audit_creation_method
;
Olex2 1.5
(compiled 2024.01.12 svn.r2f8d729c for OlexSys, GUI svn.r6928)
;
_audit_update_record
;
2025-09-25 deposited with the CCDC.	2025-12-10 downloaded from the CCDC.
;
_cell_angle_alpha 90
_cell_angle_beta 103.948(2)
_cell_angle_gamma 90
_cell_formula_units_Z 4
_cell_length_a 12.6977(6)
_cell_length_b 13.7024(5)
_cell_length_c 23.9248(10)
_cell_measurement_reflns_used 9920
_cell_measurement_temperature 161(2)
_cell_measurement_theta_max 26.37
_cell_measurement_theta_min 2.30
_cell_volume 4039.9(3)
_computing_cell_refinement 'Bruker SAINT'
_computing_data_collection 'Bruker APEX2'
_computing_data_reduction 'Bruker SAINT'
_computing_molecular_graphics 'Olex2 1.5 (Dolomanov et al., 2009)'
_computing_publication_material 'Olex2 1.5 (Dolomanov et al., 2009)'
_computing_structure_refinement 'olex2.refine 1.5 (Bourhis et al., 2015)'
_computing_structure_solution 'SHELXS-97 (Sheldrick 2008)'
_diffrn_ambient_temperature 150.0
_diffrn_measured_fraction_theta_full 0.9989
_diffrn_measured_fraction_theta_max 0.9960
_diffrn_measurement_device_type 'Bruker APEX-II CCD'
_diffrn_measurement_method '\f and \w scans'
_diffrn_radiation_type 'Mo K\a'
_diffrn_radiation_wavelength 0.71073
_diffrn_reflns_av_R_equivalents 0.0325
_diffrn_reflns_av_unetI/netI 0.0182
_diffrn_reflns_Laue_measured_fraction_full 0.9989
_diffrn_reflns_Laue_measured_fraction_max 0.9960
_diffrn_reflns_limit_h_max 15
_diffrn_reflns_limit_h_min -15
_diffrn_reflns_limit_k_max 17
_diffrn_reflns_limit_k_min -17
_diffrn_reflns_limit_l_max 29
_diffrn_reflns_limit_l_min -29
_diffrn_reflns_number 115783
_diffrn_reflns_point_group_measured_fraction_full 0.9989
_diffrn_reflns_point_group_measured_fraction_max 0.9960
_diffrn_reflns_theta_full 25.2417
_diffrn_reflns_theta_max 26.42
_diffrn_reflns_theta_min 2.22
_diffrn_standards_number 0
_exptl_absorpt_coefficient_mu 0.607
_exptl_absorpt_correction_T_max 0.7454
_exptl_absorpt_correction_T_min 0.6729
_exptl_absorpt_correction_type none
_exptl_absorpt_process_details
;
SADABS-2016/2 (Bruker,2016) was used for absorption correction.
wR2(int) was 0.1070 before and 0.0454 after correction.
The Ratio of minimum to maximum transmission is 0.9027.
The \l/2 correction factor is Not present.
;
_exptl_crystal_colour Clear
_exptl_crystal_density_diffrn 1.239
_exptl_crystal_description plate
_exptl_crystal_F_000 1554.454
_exptl_crystal_size_max 0.25
_exptl_crystal_size_mid 0.25
_exptl_crystal_size_min 0.172
_refine_diff_density_max 0.3922
_refine_diff_density_min -0.4538
_refine_diff_density_rms 0.0870
_refine_ls_d_res_high 0.7986
_refine_ls_d_res_low 9.1628
_refine_ls_goodness_of_fit_ref 1.0444
_refine_ls_hydrogen_treatment mixed
_refine_ls_matrix_type full
_refine_ls_number_constraints 105
_refine_ls_number_parameters 521
_refine_ls_number_reflns 8268
_refine_ls_number_restraints 14
_refine_ls_restrained_S_all 1.0435
_refine_ls_R_factor_all 0.0338
_refine_ls_R_factor_gt 0.0312
_refine_ls_shift/su_max -0.0009
_refine_ls_shift/su_mean 0.0000
_refine_ls_structure_factor_coef Fsqd
_refine_ls_weighting_details 'w=1/[\s^2^(Fo^2^)+(0.0437P)^2^+2.6472P] where P=(Fo^2^+2Fc^2^)/3'
_refine_ls_weighting_scheme calc
_refine_ls_wR_factor_gt 0.0856
_refine_ls_wR_factor_ref 0.0875
_reflns_Friedel_coverage 0.0
_reflns_limit_h_max 15
_reflns_limit_h_min -15
_reflns_limit_k_max 17
_reflns_limit_k_min 0
_reflns_limit_l_max 29
_reflns_limit_l_min 0
_reflns_number_gt 7795
_reflns_number_total 8268
_reflns_threshold_expression I>=2u(I)
_cod_data_source_file d5cc06957b2.cif
_cod_data_source_block CDM735_RT
_cod_database_code 7135333
_olex2_refinement_description
;
1. Fixed Uiso
 At 1.2 times of:
  All B(H) groups, All C(H) groups
 At 1.5 times of:
  All C(H,H,H) groups
2. Restrained distances
 C9-C8 \\sim C9A-C8
 with sigma of 0.02
 C14-C9 \\sim C14A-C9A
 with sigma of 0.02
 C13-C14 \\sim C13A-C14A
 with sigma of 0.02
 C12-C13 \\sim C12A-C13A
 with sigma of 0.02
 C11-C12 \\sim C11A-C12A
 with sigma of 0.02
 C10-C11 \\sim C10A-C11A
 with sigma of 0.02
 C9-C10 \\sim C9A-C10A
 with sigma of 0.02
3. Uiso/Uaniso restraints and constraints
Uanis(C14) = Uanis(C14A)
Uanis(C13) = Uanis(C13A)
Uanis(C12) = Uanis(C12A)
Uanis(C11) = Uanis(C11A)
Uanis(C10) = Uanis(C10A)
Uanis(C9) = Uanis(C9A)
4. Others
 Sof(C9A)=Sof(C10A)=Sof(H10A)=Sof(C11A)=Sof(H11A)=Sof(C12A)=Sof(H12A)=
 Sof(C13A)=Sof(H13A)=Sof(C14A)=Sof(H14A)=1-FVAR(1)
 Sof(C9)=Sof(C10)=Sof(H10)=Sof(C11)=Sof(H11)=Sof(C12)=Sof(H12)=Sof(C13)=
 Sof(H13)=Sof(C14)=Sof(H14)=FVAR(1)
5.a Aromatic/amide H refined with riding coordinates:
 C10(H10), C11(H11), C12(H12), C13(H13), C14(H14), C10A(H10A), C11A(H11A),
 C12A(H12A), C13A(H13A), C14A(H14A), C32(H32), C31(H31), C30(H30), C29(H29),
 C28(H28), C16(H16), C17(H17), C18(H18), C19(H19), C20(H20), C26(H26), C25(H25),
  C24(H24), C23(H23), C22(H22)
5.b Idealised Me refined as rotating group:
 C6(H6a,H6b,H6c), C3(H3a,H3b,H3c)
5.c Boron cage BH refined with riding coordinates:
 B15(H15), B14(H14b), B13(H13b), B12(H12b), B18(H18a), B17(H17a), B21(H21),
 B19(H19a), B20(H20a), B16(H16a), B6(H6), B11(H11b), B9(H9), B4(H4), B5(H5),
 B10(H10b), B3(H3), B2(H2), B7(H7), B8(H8)
;
_olex2_submission_special_instructions 'No special instructions were received'

loop_
_space_group_symop_id
_space_group_symop_operation_xyz
1 x,y,z
2 -x,y+1/2,-z+1/2
3 -x,-y,-z
4 x,-y-1/2,z-1/2

loop_
_atom_site_label
_atom_site_type_symbol
_atom_site_fract_x
_atom_site_fract_y
_atom_site_fract_z
_atom_site_U_iso_or_equiv
_atom_site_adp_type
_atom_site_occupancy
_atom_site_refinement_flags_posn
_atom_site_refinement_flags_occupancy
_atom_site_disorder_group
C9 C 0.2108(2) 0.56354(18) 0.58634(11) 0.0244(5) Uani 0.786(2) D P 1
C10 C 0.2729(2) 0.58113(17) 0.54714(10) 0.0341(5) Uani 0.786(2) D P 1
H10 H 0.3304(2) 0.53806(17) 0.54500(10) 0.0409(6) Uiso 0.786(2) R P 1
C11 C 0.2514(3) 0.66097(19) 0.51124(12) 0.0444(6) Uani 0.786(2) D P 1
H11 H 0.2945(3) 0.67344(19) 0.48462(12) 0.0533(7) Uiso 0.786(2) R P 1
C12 C 0.1672(3) 0.7227(2) 0.51402(15) 0.0566(8) Uani 0.786(2) D P 1
H12 H 0.1513(3) 0.7766(2) 0.48840(15) 0.0679(10) Uiso 0.786(2) R P 1
C13 C 0.1060(3) 0.7073(2) 0.55344(15) 0.0601(8) Uani 0.786(2) D P 1
H13 H 0.0489(3) 0.7510(2) 0.55540(15) 0.0722(10) Uiso 0.786(2) R P 1
C14 C 0.1279(2) 0.62754(19) 0.59046(12) 0.0438(6) Uani 0.786(2) D P 1
H14 H 0.0867(2) 0.61690(19) 0.61820(12) 0.0525(7) Uiso 0.786(2) R P 1
C9A C 0.1779(9) 0.5480(8) 0.5748(5) 0.0244(5) Uani 0.214(2) D P 2
C10A C 0.0738(7) 0.5434(6) 0.5365(3) 0.0341(5) Uani 0.214(2) D P 2
H10A H 0.0257(7) 0.4915(6) 0.5392(3) 0.0409(6) Uiso 0.214(2) R P 2
C11A C 0.0427(9) 0.6154(6) 0.4950(4) 0.0444(6) Uani 0.214(2) D P 2
H11A H -0.0271(9) 0.6137(6) 0.4692(4) 0.0533(7) Uiso 0.214(2) R P 2
C12A C 0.1148(12) 0.6896(8) 0.4916(6) 0.0566(8) Uani 0.214(2) D P 2
H12A H 0.0917(12) 0.7416(8) 0.4652(6) 0.0679(10) Uiso 0.214(2) R P 2
C13A C 0.2168(12) 0.6900(10) 0.5248(6) 0.0601(8) Uani 0.214(2) D P 2
H13A H 0.2664(12) 0.7387(10) 0.5189(6) 0.0722(10) Uiso 0.214(2) R P 2
C14A C 0.2507(9) 0.6196(7) 0.5677(5) 0.0438(6) Uani 0.214(2) D P 2
H14A H 0.3224(9) 0.6209(7) 0.5915(5) 0.0525(7) Uiso 0.214(2) R P 2
Cu1 Cu 0.277687(14) 0.329053(14) 0.607059(7) 0.02197(7) Uani 1.000000 . . .
P1 P 0.31796(3) 0.26644(3) 0.530736(15) 0.02045(9) Uani 1.000000 . . .
C7 C 0.24250(12) 0.42299(11) 0.66413(6) 0.0208(3) Uani 1.000000 . . .
B1 B 0.26681(13) 0.33044(11) 0.70535(7) 0.0175(3) Uani 1.000000 . . .
C4 C 0.38211(12) 0.34202(10) 0.75509(6) 0.0185(3) Uani 1.000000 . . .
C5 C 0.42086(12) 0.44911(11) 0.78875(7) 0.0234(3) Uani 1.000000 . . .
C6 C 0.34211(14) 0.53369(12) 0.77884(8) 0.0317(4) Uani 1.000000 . . .
H6a H 0.3434(8) 0.5660(6) 0.7425(3) 0.0476(5) Uiso 1.000000 GR . .
H6b H 0.2687(2) 0.50950(17) 0.7771(6) 0.0476(5) Uiso 1.000000 GR . .
H6c H 0.3631(6) 0.5804(5) 0.8106(3) 0.0476(5) Uiso 1.000000 GR . .
C1 C 0.15193(11) 0.29602(10) 0.72072(6) 0.0161(3) Uani 1.000000 . . .
C2 C 0.11470(12) 0.17644(10) 0.71575(6) 0.0207(3) Uani 1.000000 . . .
C3 C 0.19353(14) 0.10006(11) 0.70501(8) 0.0316(4) Uani 1.000000 . . .
H3a H 0.2061(8) 0.1094(6) 0.6665(2) 0.0475(5) Uiso 1.000000 GR . .
H3b H 0.2624(4) 0.1064(6) 0.7340(4) 0.0475(5) Uiso 1.000000 GR . .
H3c H 0.1632(5) 0.03492(12) 0.7076(6) 0.0475(5) Uiso 1.000000 GR . .
C8 C 0.22914(13) 0.47906(11) 0.62350(7) 0.0268(3) Uani 1.000000 D . .
C27 C 0.45631(12) 0.22133(11) 0.54591(6) 0.0217(3) Uani 1.000000 . . .
C32 C 0.48855(13) 0.14858(12) 0.51290(7) 0.0262(3) Uani 1.000000 . . .
H32 H 0.43807(13) 0.12218(12) 0.48052(7) 0.0314(4) Uiso 1.000000 R . .
C31 C 0.59475(14) 0.11484(12) 0.52752(8) 0.0318(4) Uani 1.000000 . . .
H31 H 0.61718(14) 0.06583(12) 0.50479(8) 0.0381(4) Uiso 1.000000 R . .
C30 C 0.66800(14) 0.15232(14) 0.57505(8) 0.0346(4) Uani 1.000000 . . .
H30 H 0.74016(14) 0.12799(14) 0.58531(8) 0.0415(5) Uiso 1.000000 R . .
C29 C 0.63658(14) 0.22529(14) 0.60783(7) 0.0335(4) Uani 1.000000 . . .
H29 H 0.68719(14) 0.25123(14) 0.64032(7) 0.0402(5) Uiso 1.000000 R . .
C28 C 0.53150(13) 0.26004(12) 0.59305(7) 0.0270(3) Uani 1.000000 . . .
H28 H 0.51022(13) 0.31068(12) 0.61513(7) 0.0324(4) Uiso 1.000000 R . .
C15 C 0.23490(12) 0.16115(11) 0.50220(6) 0.0217(3) Uani 1.000000 . . .
C16 C 0.22734(13) 0.08662(13) 0.54073(7) 0.0300(3) Uani 1.000000 . . .
H16 H 0.26550(13) 0.09193(13) 0.57998(7) 0.0360(4) Uiso 1.000000 R . .
C17 C 0.16458(14) 0.00502(13) 0.52210(8) 0.0342(4) Uani 1.000000 . . .
H17 H 0.16017(14) -0.04574(13) 0.54849(8) 0.0411(5) Uiso 1.000000 R . .
C18 C 0.10810(14) -0.00277(12) 0.46496(7) 0.0308(3) Uani 1.000000 . . .
H18 H 0.06422(14) -0.05843(12) 0.45231(7) 0.0370(4) Uiso 1.000000 R . .
C19 C 0.11561(15) 0.07013(13) 0.42658(7) 0.0337(4) Uani 1.000000 . . .
H19 H 0.07693(15) 0.06452(13) 0.38744(7) 0.0405(4) Uiso 1.000000 R . .
C20 C 0.17946(14) 0.15202(12) 0.44470(7) 0.0292(3) Uani 1.000000 . . .
H20 H 0.18522(14) 0.20164(12) 0.41786(7) 0.0350(4) Uiso 1.000000 R . .
C21 C 0.30471(14) 0.35258(11) 0.47159(6) 0.0256(3) Uani 1.000000 . . .
C26 C 0.20429(16) 0.39708(13) 0.44976(8) 0.0377(4) Uani 1.000000 . . .
H26 H 0.14393(16) 0.38032(13) 0.46480(8) 0.0453(5) Uiso 1.000000 R . .
C25 C 0.19268(19) 0.46571(14) 0.40614(9) 0.0471(5) Uani 1.000000 . . .
H25 H 0.12399(19) 0.49524(14) 0.39113(9) 0.0565(6) Uiso 1.000000 R . .
C24 C 0.2792(2) 0.49139(14) 0.38445(8) 0.0474(5) Uani 1.000000 . . .
H24 H 0.2706(2) 0.53873(14) 0.35468(8) 0.0569(6) Uiso 1.000000 R . .
C23 C 0.3787(2) 0.44839(15) 0.40594(9) 0.0488(5) Uani 1.000000 . . .
H23 H 0.4387(2) 0.46610(15) 0.39084(9) 0.0586(6) Uiso 1.000000 R . .
C22 C 0.39205(16) 0.37889(13) 0.44978(8) 0.0372(4) Uani 1.000000 . . .
H22 H 0.46101(16) 0.34973(13) 0.46459(8) 0.0446(5) Uiso 1.000000 R . .
B15 B 0.47841(14) 0.41387(14) 0.73384(8) 0.0271(4) Uani 1.000000 . . .
H15 H 0.46284(14) 0.45081(14) 0.69086(8) 0.0325(4) Uiso 1.000000 R . .
B14 B 0.49533(14) 0.28612(14) 0.74136(8) 0.0262(4) Uani 1.000000 . . .
H14b H 0.49201(14) 0.23749(14) 0.70334(8) 0.0314(4) Uiso 1.000000 R . .
B13 B 0.44183(14) 0.24858(13) 0.79932(7) 0.0243(3) Uani 1.000000 . . .
H13b H 0.40290(14) 0.17532(13) 0.79970(7) 0.0292(4) Uiso 1.000000 R . .
B12 B 0.39253(14) 0.35298(13) 0.82831(7) 0.0226(3) Uani 1.000000 . . .
H12b H 0.32064(14) 0.35002(13) 0.84770(7) 0.0271(4) Uiso 1.000000 R . .
B18 B 0.52054(15) 0.30332(15) 0.86307(8) 0.0291(4) Uani 1.000000 . . .
H18a H 0.53433(15) 0.26624(15) 0.90595(8) 0.0349(4) Uiso 1.000000 R . .
B17 B 0.50388(15) 0.43141(15) 0.85558(8) 0.0295(4) Uani 1.000000 . . .
H17a H 0.50615(15) 0.48002(15) 0.89348(8) 0.0354(5) Uiso 1.000000 R . .
B21 B 0.62280(15) 0.37632(16) 0.84358(9) 0.0350(4) Uani 1.000000 . . .
H21 H 0.70441(15) 0.38779(16) 0.87354(9) 0.0420(5) Uiso 1.000000 R . .
B19 B 0.58486(15) 0.26258(16) 0.80906(9) 0.0324(4) Uani 1.000000 . . .
H19a H 0.64155(15) 0.19870(16) 0.81630(9) 0.0389(5) Uiso 1.000000 R . .
B20 B 0.60667(15) 0.36565(17) 0.76776(9) 0.0346(4) Uani 1.000000 . . .
H20a H 0.67726(15) 0.37013(17) 0.74742(9) 0.0415(5) Uiso 1.000000 R . .
B16 B 0.55634(15) 0.46978(15) 0.79708(9) 0.0331(4) Uani 1.000000 . . .
H16a H 0.59292(15) 0.54396(15) 0.79615(9) 0.0397(5) Uiso 1.000000 R . .
B6 B -0.02061(15) 0.16333(13) 0.68521(8) 0.0267(4) Uani 1.000000 . . .
H6 H -0.05678(15) 0.10039(13) 0.65725(8) 0.0321(4) Uiso 1.000000 R . .
B11 B -0.08772(14) 0.21835(13) 0.73424(8) 0.0268(4) Uani 1.000000 . . .
H11b H -0.16882(14) 0.19254(13) 0.73896(8) 0.0322(4) Uiso 1.000000 R . .
B9 B 0.01457(14) 0.26112(13) 0.79431(8) 0.0256(4) Uani 1.000000 . . .
H9 H 0.00136(14) 0.26363(13) 0.83891(8) 0.0307(4) Uiso 1.000000 R . .
B4 B 0.09125(14) 0.35226(12) 0.76882(8) 0.0228(3) Uani 1.000000 . . .
H4 H 0.12886(14) 0.41516(12) 0.79640(8) 0.0274(4) Uiso 1.000000 R . .
B5 B 0.14331(13) 0.23178(12) 0.78156(7) 0.0208(3) Uani 1.000000 . . .
H5 H 0.21608(13) 0.21404(12) 0.81701(7) 0.0250(4) Uiso 1.000000 R . .
B10 B 0.03236(14) 0.14971(13) 0.76052(8) 0.0239(3) Uani 1.000000 . . .
H10b H 0.03111(14) 0.07777(13) 0.78258(8) 0.0287(4) Uiso 1.000000 R . .
B3 B 0.03701(13) 0.36548(13) 0.69395(8) 0.0240(3) Uani 1.000000 . . .
H3 H 0.03832(13) 0.43734(13) 0.67182(8) 0.0288(4) Uiso 1.000000 R . .
B2 B 0.05754(14) 0.25433(13) 0.66084(7) 0.0235(3) Uani 1.000000 . . .
H2 H 0.07448(14) 0.25158(13) 0.61704(7) 0.0281(4) Uiso 1.000000 R . .
B7 B -0.07206(14) 0.28307(14) 0.67177(8) 0.0290(4) Uani 1.000000 . . .
H7 H -0.14277(14) 0.29983(14) 0.63493(8) 0.0348(4) Uiso 1.000000 R . .
B8 B -0.05170(15) 0.34366(13) 0.73944(9) 0.0281(4) Uani 1.000000 . . .
H8 H -0.10941(15) 0.40061(13) 0.74768(9) 0.0338(4) Uiso 1.000000 R . .
H1 H 0.2857(15) 0.2667(14) 0.6748(8) 0.028(5) Uiso 1.000000 . . .

loop_
_atom_site_aniso_label
_atom_site_aniso_U_11
_atom_site_aniso_U_22
_atom_site_aniso_U_33
_atom_site_aniso_U_12
_atom_site_aniso_U_13
_atom_site_aniso_U_23
C9 0.0312(16) 0.0196(11) 0.0225(13) -0.0012(10) 0.0068(10) 0.0035(9)
C10 0.0463(13) 0.0258(10) 0.0359(11) 0.0041(9) 0.0213(10) 0.0067(9)
C11 0.0728(19) 0.0299(12) 0.0379(13) 0.0030(12) 0.0276(13) 0.0109(10)
C12 0.097(3) 0.0237(14) 0.0547(19) 0.0102(14) 0.0285(18) 0.0177(12)
C13 0.073(2) 0.0382(14) 0.077(2) 0.0261(14) 0.0320(17) 0.0260(14)
C14 0.0510(14) 0.0373(12) 0.0493(14) 0.0137(11) 0.0245(12) 0.0149(11)
C9A 0.0312(16) 0.0196(11) 0.0225(13) -0.0012(10) 0.0068(10) 0.0035(9)
C10A 0.0463(13) 0.0258(10) 0.0359(11) 0.0041(9) 0.0213(10) 0.0067(9)
C11A 0.0728(19) 0.0299(12) 0.0379(13) 0.0030(12) 0.0276(13) 0.0109(10)
C12A 0.097(3) 0.0237(14) 0.0547(19) 0.0102(14) 0.0285(18) 0.0177(12)
C13A 0.073(2) 0.0382(14) 0.077(2) 0.0261(14) 0.0320(17) 0.0260(14)
C14A 0.0510(14) 0.0373(12) 0.0493(14) 0.0137(11) 0.0245(12) 0.0149(11)
Cu1 0.02304(11) 0.02651(11) 0.01688(10) 0.00240(7) 0.00580(7) -0.00288(7)
P1 0.02312(19) 0.02304(19) 0.01503(17) 0.00364(14) 0.00426(14) -0.00024(13)
C7 0.0232(7) 0.0199(7) 0.0216(7) 0.0007(5) 0.0098(6) -0.0018(6)
B1 0.0196(7) 0.0182(7) 0.0156(7) -0.0006(6) 0.0061(6) -0.0009(5)
C4 0.0197(7) 0.0192(7) 0.0176(7) -0.0028(5) 0.0066(5) -0.0019(5)
C5 0.0237(7) 0.0223(7) 0.0249(7) -0.0074(6) 0.0073(6) -0.0048(6)
C6 0.0380(9) 0.0213(8) 0.0360(9) -0.0021(7) 0.0092(7) -0.0057(7)
C1 0.0179(6) 0.0142(6) 0.0161(6) -0.0005(5) 0.0039(5) -0.0009(5)
C2 0.0237(7) 0.0152(7) 0.0236(7) -0.0024(5) 0.0063(6) -0.0015(5)
C3 0.0361(9) 0.0184(7) 0.0451(10) 0.0021(6) 0.0189(8) -0.0012(7)
C8 0.0350(8) 0.0230(7) 0.0263(8) 0.0031(6) 0.0153(6) 0.0020(6)
C27 0.0230(7) 0.0238(7) 0.0193(7) 0.0011(6) 0.0070(6) 0.0043(5)
C32 0.0281(8) 0.0252(8) 0.0269(8) 0.0009(6) 0.0098(6) 0.0015(6)
C31 0.0314(8) 0.0269(8) 0.0417(9) 0.0045(7) 0.0181(7) 0.0047(7)
C30 0.0225(8) 0.0390(9) 0.0443(10) 0.0037(7) 0.0120(7) 0.0150(8)
C29 0.0246(8) 0.0459(10) 0.0291(8) -0.0056(7) 0.0045(7) 0.0057(7)
C28 0.0273(8) 0.0322(8) 0.0224(7) -0.0022(6) 0.0074(6) 0.0003(6)
C15 0.0212(7) 0.0248(7) 0.0196(7) 0.0039(5) 0.0057(6) -0.0008(5)
C16 0.0302(8) 0.0370(9) 0.0208(7) -0.0007(7) 0.0023(6) 0.0046(6)
C17 0.0358(9) 0.0339(9) 0.0322(9) -0.0028(7) 0.0067(7) 0.0098(7)
C18 0.0299(8) 0.0275(8) 0.0341(9) -0.0014(6) 0.0059(7) -0.0015(7)
C19 0.0427(10) 0.0316(9) 0.0234(8) -0.0019(7) 0.0012(7) -0.0032(7)
C20 0.0405(9) 0.0270(8) 0.0183(7) -0.0008(7) 0.0037(6) 0.0010(6)
C21 0.0376(9) 0.0200(7) 0.0179(7) 0.0039(6) 0.0039(6) -0.0012(6)
C26 0.0384(10) 0.0333(9) 0.0360(9) 0.0043(7) -0.0017(8) 0.0050(7)
C25 0.0583(13) 0.0325(10) 0.0391(10) 0.0093(9) -0.0105(9) 0.0061(8)
C24 0.0837(16) 0.0264(9) 0.0280(9) 0.0048(9) 0.0057(9) 0.0071(7)
C23 0.0734(15) 0.0369(10) 0.0434(11) 0.0043(10) 0.0280(10) 0.0129(9)
C22 0.0490(11) 0.0326(9) 0.0341(9) 0.0090(8) 0.0180(8) 0.0096(7)
B15 0.0237(8) 0.0336(9) 0.0264(8) -0.0087(7) 0.0109(7) -0.0018(7)
B14 0.0211(8) 0.0337(9) 0.0241(8) 0.0016(7) 0.0064(7) -0.0051(7)
B13 0.0249(8) 0.0256(8) 0.0205(8) 0.0008(7) 0.0018(6) -0.0002(6)
B12 0.0238(8) 0.0266(8) 0.0175(7) -0.0038(6) 0.0053(6) -0.0021(6)
B18 0.0256(9) 0.0367(10) 0.0220(8) -0.0005(7) 0.0001(7) -0.0026(7)
B17 0.0269(9) 0.0355(10) 0.0248(8) -0.0067(7) 0.0035(7) -0.0098(7)
B21 0.0214(8) 0.0473(12) 0.0334(10) -0.0052(8) 0.0013(7) -0.0097(9)
B19 0.0236(9) 0.0405(11) 0.0305(9) 0.0043(8) 0.0016(7) -0.0070(8)
B20 0.0212(8) 0.0493(12) 0.0350(10) -0.0060(8) 0.0101(7) -0.0074(9)
B16 0.0241(9) 0.0375(10) 0.0381(10) -0.0137(8) 0.0086(8) -0.0066(8)
B6 0.0244(8) 0.0258(9) 0.0284(9) -0.0072(7) 0.0034(7) -0.0053(7)
B11 0.0209(8) 0.0250(9) 0.0350(10) -0.0045(6) 0.0076(7) -0.0023(7)
B9 0.0257(8) 0.0268(9) 0.0276(9) -0.0069(7) 0.0130(7) -0.0042(7)
B4 0.0239(8) 0.0208(8) 0.0272(8) -0.0034(6) 0.0126(7) -0.0060(6)
B5 0.0219(8) 0.0229(8) 0.0182(7) -0.0045(6) 0.0059(6) 0.0013(6)
B10 0.0238(8) 0.0207(8) 0.0283(9) -0.0055(6) 0.0081(7) 0.0014(7)
B3 0.0191(8) 0.0214(8) 0.0320(9) 0.0028(6) 0.0069(7) 0.0040(7)
B2 0.0238(8) 0.0250(8) 0.0196(8) -0.0033(6) 0.0014(6) -0.0010(6)
B7 0.0188(8) 0.0320(9) 0.0337(9) -0.0022(7) 0.0016(7) 0.0034(7)
B8 0.0228(8) 0.0228(8) 0.0421(10) 0.0003(7) 0.0144(8) -0.0010(7)

loop_
_atom_type_symbol
_atom_type_scat_dispersion_real
_atom_type_scat_dispersion_imag
_atom_type_scat_Cromer_Mann_a1
_atom_type_scat_Cromer_Mann_a2
_atom_type_scat_Cromer_Mann_a3
_atom_type_scat_Cromer_Mann_a4
_atom_type_scat_Cromer_Mann_b1
_atom_type_scat_Cromer_Mann_b2
_atom_type_scat_Cromer_Mann_b3
_atom_type_scat_Cromer_Mann_b4
_atom_type_scat_Cromer_Mann_c
_atom_type_scat_source
_atom_type_scat_dispersion_source
B 0.00156 0.00068 2.05450 1.33260 1.09790 0.70680 23.21850 1.02100 60.34980 0.14030 -0.19320 'International Tables Volume C Table 6.1.1.4 (pp. 500-502)' 'Brennan, Cowan, Rev. Sci. Instrum., 1992, 63, 850'
C 0.00313 0.00162 2.31000 1.02000 1.58860 0.86500 20.84390 10.20750 0.56870 51.65120 0.21560 'International Tables Volume C Table 6.1.1.4 (pp. 500-502)' 'Brennan, Cowan, Rev. Sci. Instrum., 1992, 63, 850'
Cu 0.32831 1.27084 13.33800 7.16760 5.61580 1.67350 3.58280 0.24700 11.39660 64.81260 1.19100 'International Tables Volume C Table 6.1.1.4 (pp. 500-502)' 'Brennan, Cowan, Rev. Sci. Instrum., 1992, 63, 850'
H 0.00000 0.00000 0.49300 0.32291 0.14019 0.04081 10.51090 26.12570 3.14236 57.79970 0.00304 'International Tables Volume C Table 6.1.1.4 (pp. 500-502)' 'Brennan, Cowan, Rev. Sci. Instrum., 1992, 63, 850'
P 0.10265 0.09519 6.43450 4.17910 1.78000 1.49080 1.90670 27.15700 0.52600 68.16450 1.11490 'International Tables Volume C Table 6.1.1.4 (pp. 500-502)' 'Brennan, Cowan, Rev. Sci. Instrum., 1992, 63, 850'

loop_
_geom_angle_atom_site_label_1
_geom_angle_atom_site_label_2
_geom_angle_atom_site_label_3
_geom_angle
_geom_angle_site_symmetry_1
_geom_angle_site_symmetry_3
_geom_angle_publ_flag
C14 C9 C10 120.2(2) . . ?
C8 C9 C10 121.6(2) . . ?
C8 C9 C14 118.3(2) . . ?
H10 C10 C9 119.96(15) . . ?
C11 C10 C9 120.1(2) . . ?
C11 C10 H10 119.96(17) . . ?
H11 C11 C10 120.09(17) . . ?
C12 C11 C10 119.8(3) . . ?
C12 C11 H11 120.09(15) . . ?
H12 C12 C11 119.58(16) . . ?
C13 C12 C11 120.8(3) . . ?
C13 C12 H12 119.58(18) . . ?
H13 C13 C12 120.10(17) . . ?
C14 C13 C12 119.8(3) . . ?
C14 C13 H13 120.10(17) . . ?
C13 C14 C9 119.2(2) . . ?
H14 C14 C9 120.38(15) . . ?
H14 C14 C13 120.38(17) . . ?
C14A C9A C10A 119.9(10) . . ?
C8 C9A C10A 128.9(8) . . ?
C8 C9A C14A 111.1(8) . . ?
H10A C10A C9A 120.3(6) . . ?
C11A C10A C9A 119.4(9) . . ?
C11A C10A H10A 120.3(6) . . ?
H11A C11A C10A 120.5(6) . . ?
C12A C11A C10A 119.1(10) . . ?
C12A C11A H11A 120.5(7) . . ?
H12A C12A C11A 119.1(7) . . ?
C13A C12A C11A 121.7(10) . . ?
C13A C12A H12A 119.1(7) . . ?
H13A C13A C12A 119.6(7) . . ?
C14A C13A C12A 120.8(12) . . ?
C14A C13A H13A 119.6(8) . . ?
C13A C14A C9A 118.8(11) . . ?
H14A C14A C9A 120.6(6) . . ?
H14A C14A C13A 120.6(8) . . ?
C7 Cu1 P1 163.04(4) . . ?
C8 Cu1 P1 130.20(4) . . ?
C8 Cu1 C7 33.18(6) . . ?
H1 Cu1 P1 126.0(6) . . ?
H1 Cu1 C7 70.6(6) . . ?
H1 Cu1 C8 103.8(6) . . ?
C27 P1 Cu1 112.12(5) . . ?
C15 P1 Cu1 113.16(5) . . ?
C15 P1 C27 104.52(7) . . ?
C21 P1 Cu1 113.49(5) . . ?
C21 P1 C27 106.27(7) . . ?
C21 P1 C15 106.61(7) . . ?
B1 C7 Cu1 82.44(8) . . ?
C8 C7 Cu1 82.67(10) . . ?
C8 C7 B1 165.11(15) . . ?
C4 B1 C7 112.02(12) . . ?
C1 B1 C7 108.36(11) . . ?
C1 B1 C4 122.73(12) . . ?
H1 B1 C7 103.9(9) . . ?
H1 B1 C4 103.6(9) . . ?
H1 B1 C1 104.1(9) . . ?
C5 C4 B1 122.08(11) . . ?
B15 C4 B1 113.96(11) . . ?
B15 C4 C5 60.19(9) . . ?
B14 C4 B1 116.89(11) . . ?
B14 C4 C5 108.39(11) . . ?
B14 C4 B15 61.29(10) . . ?
B13 C4 B1 123.63(11) . . ?
B13 C4 C5 108.63(11) . . ?
B13 C4 B15 111.42(12) . . ?
B13 C4 B14 61.49(10) . . ?
B12 C4 B1 125.03(11) . . ?
B12 C4 C5 59.98(9) . . ?
B12 C4 B15 111.06(11) . . ?
B12 C4 B14 111.50(11) . . ?
B12 C4 B13 61.73(10) . . ?
C6 C5 C4 119.06(12) . . ?
B15 C5 C4 61.34(9) . . ?
B15 C5 C6 118.84(13) . . ?
B12 C5 C4 61.23(9) . . ?
B12 C5 C6 117.25(13) . . ?
B12 C5 B15 113.04(12) . . ?
B17 C5 C4 111.49(12) . . ?
B17 C5 C6 119.45(13) . . ?
B17 C5 B15 113.30(12) . . ?
B17 C5 B12 62.42(10) . . ?
B16 C5 C4 111.68(12) . . ?
B16 C5 C6 120.06(13) . . ?
B16 C5 B15 62.21(10) . . ?
B16 C5 B12 113.81(13) . . ?
B16 C5 B17 62.40(11) . . ?
H6a C6 C5 109.5 . . ?
H6b C6 C5 109.5 . . ?
H6b C6 H6a 109.5 . . ?
H6c C6 C5 109.5 . . ?
H6c C6 H6a 109.5 . . ?
H6c C6 H6b 109.5 . . ?
C2 C1 B1 120.22(11) . . ?
B4 C1 B1 125.69(11) . . ?
B4 C1 C2 108.51(11) . . ?
B5 C1 B1 124.77(11) . . ?
B5 C1 C2 59.67(9) . . ?
B5 C1 B4 62.18(9) . . ?
B3 C1 B1 118.06(11) . . ?
B3 C1 C2 107.97(10) . . ?
B3 C1 B4 61.70(10) . . ?
B3 C1 B5 111.91(11) . . ?
B2 C1 B1 112.45(11) . . ?
B2 C1 C2 59.89(9) . . ?
B2 C1 B4 111.77(11) . . ?
B2 C1 B5 110.97(11) . . ?
B2 C1 B3 61.36(10) . . ?
C3 C2 C1 119.62(12) . . ?
B6 C2 C1 111.42(11) . . ?
B6 C2 C3 119.58(13) . . ?
B5 C2 C1 60.90(8) . . ?
B5 C2 C3 117.51(13) . . ?
B5 C2 B6 114.22(12) . . ?
B10 C2 C1 111.38(11) . . ?
B10 C2 C3 119.25(12) . . ?
B10 C2 B6 62.64(10) . . ?
B10 C2 B5 62.79(10) . . ?
B2 C2 C1 60.83(9) . . ?
B2 C2 C3 118.47(13) . . ?
B2 C2 B6 62.64(10) . . ?
B2 C2 B5 112.80(11) . . ?
B2 C2 B10 113.86(12) . . ?
H3a C3 C2 109.5 . . ?
H3b C3 C2 109.5 . . ?
H3b C3 H3a 109.5 . . ?
H3c C3 C2 109.5 . . ?
H3c C3 H3a 109.5 . . ?
H3c C3 H3b 109.5 . . ?
C9A C8 C9 18.8(3) . . ?
Cu1 C8 C9 130.32(14) . . ?
Cu1 C8 C9A 121.9(5) . . ?
C7 C8 C9 165.37(18) . . ?
C7 C8 C9A 162.9(5) . . ?
C7 C8 Cu1 64.15(9) . . ?
C32 C27 P1 122.20(12) . . ?
C28 C27 P1 118.25(12) . . ?
C28 C27 C32 119.54(14) . . ?
H32 C32 C27 120.14(9) . . ?
C31 C32 C27 119.72(15) . . ?
C31 C32 H32 120.14(10) . . ?
H31 C31 C32 119.88(10) . . ?
C30 C31 C32 120.23(16) . . ?
C30 C31 H31 119.88(10) . . ?
H30 C30 C31 119.85(10) . . ?
C29 C30 C31 120.29(16) . . ?
C29 C30 H30 119.85(10) . . ?
H29 C29 C30 120.14(10) . . ?
C28 C29 C30 119.72(16) . . ?
C28 C29 H29 120.14(10) . . ?
C29 C28 C27 120.47(16) . . ?
H28 C28 C27 119.77(9) . . ?
H28 C28 C29 119.77(10) . . ?
C16 C15 P1 117.28(12) . . ?
C20 C15 P1 123.46(12) . . ?
C20 C15 C16 119.25(15) . . ?
H16 C16 C15 119.83(9) . . ?
C17 C16 C15 120.34(15) . . ?
C17 C16 H16 119.83(10) . . ?
H17 C17 C16 119.97(10) . . ?
C18 C17 C16 120.07(16) . . ?
C18 C17 H17 119.97(10) . . ?
H18 C18 C17 120.01(10) . . ?
C19 C18 C17 119.98(16) . . ?
C19 C18 H18 120.01(10) . . ?
H19 C19 C18 119.77(10) . . ?
C20 C19 C18 120.45(15) . . ?
C20 C19 H19 119.77(10) . . ?
C19 C20 C15 119.90(15) . . ?
H20 C20 C15 120.05(9) . . ?
H20 C20 C19 120.05(10) . . ?
C26 C21 P1 118.63(13) . . ?
C22 C21 P1 122.04(13) . . ?
C22 C21 C26 119.23(16) . . ?
H26 C26 C21 120.01(11) . . ?
C25 C26 C21 119.98(19) . . ?
C25 C26 H26 120.01(13) . . ?
H25 C25 C26 119.66(13) . . ?
C24 C25 C26 120.68(19) . . ?
C24 C25 H25 119.66(11) . . ?
H24 C24 C25 120.11(11) . . ?
C23 C24 C25 119.78(18) . . ?
C23 C24 H24 120.11(12) . . ?
H23 C23 C24 119.79(12) . . ?
C22 C23 C24 120.4(2) . . ?
C22 C23 H23 119.79(13) . . ?
C23 C22 C21 119.89(18) . . ?
H22 C22 C21 120.05(10) . . ?
H22 C22 C23 120.05(13) . . ?
C5 B15 C4 58.47(8) . . ?
H15 B15 C4 122.92(8) . . ?
H15 B15 C5 124.13(8) . . ?
B14 B15 C4 59.09(9) . . ?
B14 B15 C5 105.31(12) . . ?
B14 B15 H15 122.09(8) . . ?
B20 B15 C4 106.84(13) . . ?
B20 B15 C5 105.60(13) . . ?
B20 B15 H15 122.07(9) . . ?
B20 B15 B14 60.40(11) . . ?
B16 B15 C4 106.42(12) . . ?
B16 B15 C5 58.55(10) . . ?
B16 B15 H15 121.85(9) . . ?
B16 B15 B14 108.20(14) . . ?
B16 B15 B20 60.32(11) . . ?
B15 B14 C4 59.62(9) . . ?
H14b B14 C4 123.21(7) . . ?
H14b B14 B15 121.78(8) . . ?
B13 B14 C4 58.91(9) . . ?
B13 B14 B15 107.99(12) . . ?
B13 B14 H14b 121.28(8) . . ?
B19 B14 C4 106.67(12) . . ?
B19 B14 B15 108.01(13) . . ?
B19 B14 H14b 121.66(9) . . ?
B19 B14 B13 60.72(10) . . ?
B20 B14 C4 106.71(13) . . ?
B20 B14 B15 59.70(11) . . ?
B20 B14 H14b 121.66(8) . . ?
B20 B14 B13 108.91(13) . . ?
B20 B14 B19 60.37(11) . . ?
B14 B13 C4 59.60(9) . . ?
H13b B13 C4 122.91(7) . . ?
H13b B13 B14 121.53(8) . . ?
B12 B13 C4 59.53(9) . . ?
B12 B13 B14 108.21(12) . . ?
B12 B13 H13b 121.54(8) . . ?
B18 B13 C4 106.73(12) . . ?
B18 B13 B14 107.99(13) . . ?
B18 B13 H13b 121.98(9) . . ?
B18 B13 B12 60.04(10) . . ?
B19 B13 C4 106.54(13) . . ?
B19 B13 B14 59.87(10) . . ?
B19 B13 H13b 122.18(9) . . ?
B19 B13 B12 107.88(13) . . ?
B19 B13 B18 59.88(10) . . ?
C5 B12 C4 58.79(9) . . ?
B13 B12 C4 58.74(9) . . ?
B13 B12 C5 105.33(12) . . ?
H12b B12 C4 123.02(7) . . ?
H12b B12 C5 123.95(8) . . ?
H12b B12 B13 122.27(8) . . ?
B18 B12 C4 106.21(12) . . ?
B18 B12 C5 105.30(12) . . ?
B18 B12 B13 60.17(10) . . ?
B18 B12 H12b 122.56(8) . . ?
B17 B12 C4 106.56(12) . . ?
B17 B12 C5 58.71(10) . . ?
B17 B12 B13 107.98(12) . . ?
B17 B12 H12b 121.84(8) . . ?
B17 B12 B18 59.99(11) . . ?
B12 B18 B13 59.79(10) . . ?
H18a B18 B13 121.77(9) . . ?
H18a B18 B12 121.80(8) . . ?
B17 B18 B13 107.62(13) . . ?
B17 B18 B12 59.93(10) . . ?
B17 B18 H18a 122.04(8) . . ?
B21 B18 B13 107.82(13) . . ?
B21 B18 B12 107.71(14) . . ?
B21 B18 H18a 121.98(9) . . ?
B21 B18 B17 59.72(11) . . ?
B19 B18 B13 60.31(10) . . ?
B19 B18 B12 108.02(12) . . ?
B19 B18 H18a 121.72(9) . . ?
B19 B18 B17 107.59(14) . . ?
B19 B18 B21 59.73(11) . . ?
B12 B17 C5 58.87(9) . . ?
B18 B17 C5 105.50(12) . . ?
B18 B17 B12 60.08(10) . . ?
H17a B17 C5 124.29(8) . . ?
H17a B17 B12 121.44(8) . . ?
H17a B17 B18 121.87(8) . . ?
B21 B17 C5 105.47(13) . . ?
B21 B17 B12 108.52(13) . . ?
B21 B17 B18 60.59(11) . . ?
B21 B17 H17a 121.87(8) . . ?
B16 B17 C5 58.80(10) . . ?
B16 B17 B12 107.96(12) . . ?
B16 B17 B18 108.42(14) . . ?
B16 B17 H17a 121.53(9) . . ?
B16 B17 B21 60.03(12) . . ?
B17 B21 B18 59.69(11) . . ?
H21 B21 B18 121.99(9) . . ?
H21 B21 B17 121.97(8) . . ?
B19 B21 B18 59.83(11) . . ?
B19 B21 B17 107.64(13) . . ?
B19 B21 H21 121.77(9) . . ?
B20 B21 B18 107.89(13) . . ?
B20 B21 B17 107.85(14) . . ?
B20 B21 H21 121.65(8) . . ?
B20 B21 B19 60.17(12) . . ?
B16 B21 B18 107.60(13) . . ?
B16 B21 B17 59.88(11) . . ?
B16 B21 H21 121.85(9) . . ?
B16 B21 B19 107.93(14) . . ?
B16 B21 B20 59.97(12) . . ?
B13 B19 B14 59.41(10) . . ?
B18 B19 B14 107.57(13) . . ?
B18 B19 B13 59.81(10) . . ?
B21 B19 B14 107.95(15) . . ?
B21 B19 B13 107.98(13) . . ?
B21 B19 B18 60.44(11) . . ?
H19a B19 B14 122.08(9) . . ?
H19a B19 B13 122.14(9) . . ?
H19a B19 B18 121.60(9) . . ?
H19a B19 B21 121.47(9) . . ?
B20 B19 B14 59.99(11) . . ?
B20 B19 B13 107.57(13) . . ?
B20 B19 B18 108.31(14) . . ?
B20 B19 B21 60.10(12) . . ?
B20 B19 H19a 121.66(9) . . ?
B14 B20 B15 59.91(10) . . ?
B21 B20 B15 107.73(13) . . ?
B21 B20 B14 107.39(14) . . ?
B19 B20 B15 107.59(13) . . ?
B19 B20 B14 59.64(11) . . ?
B19 B20 B21 59.73(12) . . ?
H20a B20 B15 121.76(9) . . ?
H20a B20 B14 122.06(8) . . ?
H20a B20 B21 122.03(8) . . ?
H20a B20 B19 122.12(9) . . ?
B16 B20 B15 60.02(11) . . ?
B16 B20 B14 107.58(13) . . ?
B16 B20 B21 59.73(12) . . ?
B16 B20 B19 107.39(14) . . ?
B16 B20 H20a 121.98(9) . . ?
B15 B16 C5 59.23(9) . . ?
B17 B16 C5 58.80(10) . . ?
B17 B16 B15 107.95(12) . . ?
B21 B16 C5 105.52(13) . . ?
B21 B16 B15 107.91(14) . . ?
B21 B16 B17 60.09(12) . . ?
B20 B16 C5 105.61(13) . . ?
B20 B16 B15 59.66(11) . . ?
B20 B16 B17 108.29(15) . . ?
B20 B16 B21 60.31(12) . . ?
H16a B16 C5 124.01(9) . . ?
H16a B16 B15 121.66(9) . . ?
H16a B16 B17 121.50(9) . . ?
H16a B16 B21 122.11(9) . . ?
H16a B16 B20 122.08(9) . . ?
H6 B6 C2 124.22(8) . . ?
B11 B6 C2 105.46(12) . . ?
B11 B6 H6 121.91(8) . . ?
B10 B6 C2 58.69(9) . . ?
B10 B6 H6 121.73(8) . . ?
B10 B6 B11 59.92(10) . . ?
B2 B6 C2 58.84(9) . . ?
B2 B6 H6 121.69(8) . . ?
B2 B6 B11 108.28(12) . . ?
B2 B6 B10 107.57(12) . . ?
B7 B6 C2 105.68(12) . . ?
B7 B6 H6 121.74(8) . . ?
B7 B6 B11 60.70(11) . . ?
B7 B6 B10 108.39(13) . . ?
B7 B6 B2 59.99(10) . . ?
H11b B11 B6 122.14(8) . . ?
B9 B11 B6 107.39(12) . . ?
B9 B11 H11b 122.01(8) . . ?
B10 B11 B6 60.02(10) . . ?
B10 B11 H11b 122.00(8) . . ?
B10 B11 B9 59.52(10) . . ?
B7 B11 B6 59.41(11) . . ?
B7 B11 H11b 122.05(8) . . ?
B7 B11 B9 107.66(12) . . ?
B7 B11 B10 107.45(12) . . ?
B8 B11 B6 107.50(12) . . ?
B8 B11 H11b 121.77(8) . . ?
B8 B11 B9 60.08(10) . . ?
B8 B11 B10 107.67(12) . . ?
B8 B11 B7 60.01(11) . . ?
H9 B9 B11 121.96(8) . . ?
B4 B9 B11 107.83(13) . . ?
B4 B9 H9 121.67(8) . . ?
B5 B9 B11 107.92(12) . . ?
B5 B9 H9 121.67(8) . . ?
B5 B9 B4 59.91(9) . . ?
B10 B9 B11 59.82(10) . . ?
B10 B9 H9 121.84(8) . . ?
B10 B9 B4 107.98(12) . . ?
B10 B9 B5 60.17(10) . . ?
B8 B9 B11 59.57(10) . . ?
B8 B9 H9 121.97(8) . . ?
B8 B9 B4 60.16(10) . . ?
B8 B9 B5 107.89(12) . . ?
B8 B9 B10 107.51(13) . . ?
B9 B4 C1 106.63(11) . . ?
H4 B4 C1 122.99(7) . . ?
H4 B4 B9 121.94(8) . . ?
B5 B4 C1 59.26(9) . . ?
B5 B4 B9 60.05(10) . . ?
B5 B4 H4 121.71(8) . . ?
B3 B4 C1 59.60(9) . . ?
B3 B4 B9 107.92(12) . . ?
B3 B4 H4 121.67(8) . . ?
B3 B4 B5 107.89(12) . . ?
B8 B4 C1 106.55(12) . . ?
B8 B4 B9 60.01(10) . . ?
B8 B4 H4 122.10(8) . . ?
B8 B4 B5 107.88(12) . . ?
B8 B4 B3 59.78(10) . . ?
C2 B5 C1 59.42(8) . . ?
B9 B5 C1 106.07(12) . . ?
B9 B5 C2 104.98(12) . . ?
B4 B5 C1 58.56(9) . . ?
B4 B5 C2 105.48(11) . . ?
B4 B5 B9 60.03(10) . . ?
H5 B5 C1 122.73(7) . . ?
H5 B5 C2 123.76(8) . . ?
H5 B5 B9 122.92(8) . . ?
H5 B5 B4 122.44(8) . . ?
B10 B5 C1 106.89(11) . . ?
B10 B5 C2 58.64(9) . . ?
B10 B5 B9 59.57(10) . . ?
B10 B5 B4 107.60(12) . . ?
B10 B5 H5 122.00(8) . . ?
B6 B10 C2 58.67(10) . . ?
B11 B10 C2 105.56(12) . . ?
B11 B10 B6 60.07(10) . . ?
B9 B10 C2 105.47(11) . . ?
B9 B10 B6 108.34(13) . . ?
B9 B10 B11 60.66(10) . . ?
B5 B10 C2 58.58(9) . . ?
B5 B10 B6 107.55(12) . . ?
B5 B10 B11 108.66(12) . . ?
B5 B10 B9 60.26(10) . . ?
H10b B10 C2 124.40(8) . . ?
H10b B10 B6 121.74(8) . . ?
H10b B10 B11 121.69(8) . . ?
H10b B10 B9 121.79(8) . . ?
H10b B10 B5 121.57(8) . . ?
B4 B3 C1 58.70(9) . . ?
H3 B3 C1 123.44(7) . . ?
H3 B3 B4 121.53(8) . . ?
B2 B3 C1 59.26(9) . . ?
B2 B3 B4 107.63(12) . . ?
B2 B3 H3 121.72(8) . . ?
B7 B3 C1 106.84(12) . . ?
B7 B3 B4 108.95(12) . . ?
B7 B3 H3 121.33(8) . . ?
B7 B3 B2 60.23(10) . . ?
B8 B3 C1 106.52(12) . . ?
B8 B3 B4 60.64(10) . . ?
B8 B3 H3 121.56(8) . . ?
B8 B3 B2 108.35(12) . . ?
B8 B3 B7 60.51(10) . . ?
C2 B2 C1 59.28(8) . . ?
B6 B2 C1 106.89(12) . . ?
B6 B2 C2 58.53(9) . . ?
B3 B2 C1 59.38(9) . . ?
B3 B2 C2 105.95(12) . . ?
B3 B2 B6 107.68(12) . . ?
H2 B2 C1 122.37(7) . . ?
H2 B2 C2 123.73(8) . . ?
H2 B2 B6 122.12(8) . . ?
H2 B2 B3 122.11(8) . . ?
B7 B2 C1 106.70(12) . . ?
B7 B2 C2 105.21(12) . . ?
B7 B2 B6 59.71(10) . . ?
B7 B2 B3 59.93(10) . . ?
B7 B2 H2 122.71(8) . . ?
B11 B7 B6 59.90(10) . . ?
B3 B7 B6 108.07(12) . . ?
B3 B7 B11 107.63(13) . . ?
B2 B7 B6 60.30(10) . . ?
B2 B7 B11 107.89(12) . . ?
B2 B7 B3 59.84(10) . . ?
H7 B7 B6 121.65(8) . . ?
H7 B7 B11 121.97(8) . . ?
H7 B7 B3 121.81(8) . . ?
H7 B7 B2 121.75(8) . . ?
B8 B7 B6 107.52(13) . . ?
B8 B7 B11 59.55(10) . . ?
B8 B7 B3 59.85(10) . . ?
B8 B7 B2 107.52(12) . . ?
B8 B7 H7 122.20(8) . . ?
B9 B8 B11 60.36(10) . . ?
B4 B8 B11 108.18(12) . . ?
B4 B8 B9 59.82(10) . . ?
B3 B8 B11 108.18(13) . . ?
B3 B8 B9 107.61(12) . . ?
B3 B8 B4 59.58(10) . . ?
B7 B8 B11 60.44(11) . . ?
B7 B8 B9 108.23(13) . . ?
B7 B8 B4 107.43(12) . . ?
B7 B8 B3 59.65(10) . . ?
H8 B8 B11 121.21(8) . . ?
H8 B8 B9 121.68(8) . . ?
H8 B8 B4 122.07(8) . . ?
H8 B8 B3 122.06(8) . . ?
H8 B8 B7 121.78(8) . . ?
B1 H1 Cu1 103.0(12) . . ?

loop_
_geom_bond_atom_site_label_1
_geom_bond_atom_site_label_2
_geom_bond_distance
_geom_bond_site_symmetry_2
_geom_bond_publ_flag
C9 C10 1.384(3) . ?
C9 C14 1.392(4) . ?
C9 C8 1.444(3) . ?
C10 H10 0.9500 . ?
C10 C11 1.377(3) . ?
C11 H11 0.9500 . ?
C11 C12 1.377(5) . ?
C12 H12 0.9500 . ?
C12 C13 1.376(4) . ?
C13 H13 0.9500 . ?
C13 C14 1.392(3) . ?
C14 H14 0.9500 . ?
C9A C10A 1.417(13) . ?
C9A C14A 1.387(13) . ?
C9A C8 1.519(11) . ?
C10A H10A 0.9500 . ?
C10A C11A 1.388(11) . ?
C11A H11A 0.9500 . ?
C11A C12A 1.384(15) . ?
C12A H12A 0.9500 . ?
C12A C13A 1.346(19) . ?
C13A H13A 0.9500 . ?
C13A C14A 1.399(15) . ?
C14A H14A 0.9500 . ?
Cu1 P1 2.1868(4) . ?
Cu1 C7 2.0037(14) . ?
Cu1 C8 2.2083(16) . ?
Cu1 H1 1.813(19) . ?
P1 C27 1.8144(15) . ?
P1 C15 1.8201(16) . ?
P1 C21 1.8192(16) . ?
C7 B1 1.590(2) . ?
C7 C8 1.218(2) . ?
B1 C4 1.657(2) . ?
B1 C1 1.657(2) . ?
B1 H1 1.200(19) . ?
C4 C5 1.689(2) . ?
C4 B15 1.739(2) . ?
C4 B14 1.729(2) . ?
C4 B13 1.717(2) . ?
C4 B12 1.731(2) . ?
C5 C6 1.512(2) . ?
C5 B15 1.719(2) . ?
C5 B12 1.710(2) . ?
C5 B17 1.707(2) . ?
C5 B16 1.707(2) . ?
C6 H6a 0.9800 . ?
C6 H6b 0.9800 . ?
C6 H6c 0.9800 . ?
C1 C2 1.7016(19) . ?
C1 B4 1.714(2) . ?
C1 B5 1.727(2) . ?
C1 B3 1.731(2) . ?
C1 B2 1.728(2) . ?
C2 C3 1.512(2) . ?
C2 B6 1.707(2) . ?
C2 B5 1.706(2) . ?
C2 B10 1.707(2) . ?
C2 B2 1.712(2) . ?
C3 H3a 0.9800 . ?
C3 H3b 0.9800 . ?
C3 H3c 0.9800 . ?
C27 C32 1.393(2) . ?
C27 C28 1.395(2) . ?
C32 H32 0.9500 . ?
C32 C31 1.388(2) . ?
C31 H31 0.9500 . ?
C31 C30 1.383(3) . ?
C30 H30 0.9500 . ?
C30 C29 1.387(3) . ?
C29 H29 0.9500 . ?
C29 C28 1.380(2) . ?
C28 H28 0.9500 . ?
C15 C16 1.395(2) . ?
C15 C20 1.392(2) . ?
C16 H16 0.9500 . ?
C16 C17 1.383(2) . ?
C17 H17 0.9500 . ?
C17 C18 1.386(2) . ?
C18 H18 0.9500 . ?
C18 C19 1.376(2) . ?
C19 H19 0.9500 . ?
C19 C20 1.391(2) . ?
C20 H20 0.9500 . ?
C21 C26 1.396(2) . ?
C21 C22 1.382(3) . ?
C26 H26 0.9500 . ?
C26 C25 1.386(3) . ?
C25 H25 0.9500 . ?
C25 C24 1.369(3) . ?
C24 H24 0.9500 . ?
C24 C23 1.376(3) . ?
C23 H23 0.9500 . ?
C23 C22 1.397(3) . ?
C22 H22 0.9500 . ?
B15 H15 1.1200 . ?
B15 B14 1.767(3) . ?
B15 B20 1.764(3) . ?
B15 B16 1.770(3) . ?
B14 H14b 1.1200 . ?
B14 B13 1.762(3) . ?
B14 B19 1.770(3) . ?
B14 B20 1.776(3) . ?
B13 H13b 1.1200 . ?
B13 B12 1.769(2) . ?
B13 B18 1.776(2) . ?
B13 B19 1.785(3) . ?
B12 H12b 1.1200 . ?
B12 B18 1.773(3) . ?
B12 B17 1.771(2) . ?
B18 H18a 1.1200 . ?
B18 B17 1.772(3) . ?
B18 B21 1.788(3) . ?
B18 B19 1.777(3) . ?
B17 H17a 1.1200 . ?
B17 B21 1.772(3) . ?
B17 B16 1.769(3) . ?
B21 H21 1.1200 . ?
B21 B19 1.775(3) . ?
B21 B20 1.782(3) . ?
B21 B16 1.771(3) . ?
B19 H19a 1.1200 . ?
B19 B20 1.783(3) . ?
B20 H20a 1.1200 . ?
B20 B16 1.776(3) . ?
B16 H16a 1.1200 . ?
B6 H6 1.1200 . ?
B6 B11 1.775(3) . ?
B6 B10 1.774(3) . ?
B6 B2 1.777(2) . ?
B6 B7 1.767(3) . ?
B11 H11b 1.1200 . ?
B11 B9 1.788(3) . ?
B11 B10 1.773(3) . ?
B11 B7 1.790(3) . ?
B11 B8 1.774(3) . ?
B9 H9 1.1200 . ?
B9 B4 1.779(2) . ?
B9 B5 1.780(2) . ?
B9 B10 1.767(2) . ?
B9 B8 1.783(3) . ?
B4 H4 1.1200 . ?
B4 B5 1.777(2) . ?
B4 B3 1.767(3) . ?
B4 B8 1.785(3) . ?
B5 H5 1.1200 . ?
B5 B10 1.778(2) . ?
B10 H10b 1.1200 . ?
B3 H3 1.1200 . ?
B3 B2 1.765(2) . ?
B3 B7 1.766(2) . ?
B3 B8 1.770(3) . ?
B2 H2 1.1200 . ?
B2 B7 1.772(3) . ?
B7 H7 1.1200 . ?
B7 B8 1.782(3) . ?
B8 H8 1.1200 . ?

loop_
_geom_torsion_atom_site_label_1
_geom_torsion_atom_site_label_2
_geom_torsion_atom_site_label_3
_geom_torsion_atom_site_label_4
_geom_torsion
_geom_torsion_site_symmetry_1
_geom_torsion_site_symmetry_2
_geom_torsion_site_symmetry_3
_geom_torsion_site_symmetry_4
_geom_torsion_publ_flag
C9 C10 C11 C12 -0.7(3) . . . . ?
C9 C14 C13 C12 -1.0(4) . . . . ?
C9 C8 C9A C10A -168.3(15) . . . . ?
C9 C8 C9A C14A 16(2) . . . . ?
C9 C8 C7 Cu1 -172.1(8) . . . . ?
C9 C8 C7 B1 -172.7(6) . . . . ?
C10 C11 C12 C13 1.9(4) . . . . ?
C11 C12 C13 C14 -1.0(4) . . . . ?
C9A C10A C11A C12A 0.6(11) . . . . ?
C9A C14A C13A C12A 1.2(14) . . . . ?
C9A C8 C7 Cu1 115.0(15) . . . . ?
C9A C8 C7 B1 114.4(15) . . . . ?
C10A C11A C12A C13A 4.9(12) . . . . ?
C11A C12A C13A C14A -5.8(15) . . . . ?
Cu1 C7 B1 C4 108.84(7) . . . . ?
Cu1 C7 B1 C1 -112.68(7) . . . . ?
Cu1 C8 C7 B1 -0.6(4) . . . . ?
P1 C27 C32 C31 -178.10(12) . . . . ?
P1 C27 C28 C29 177.28(12) . . . . ?
P1 C15 C16 C17 179.25(13) . . . . ?
P1 C15 C20 C19 -178.52(14) . . . . ?
P1 C21 C26 C25 177.63(14) . . . . ?
P1 C21 C22 C23 -177.34(16) . . . . ?
C7 B1 C4 C5 39.56(14) . . . . ?
C7 B1 C4 B15 -29.13(14) . . . . ?
C7 B1 C4 B14 -97.78(13) . . . . ?
C7 B1 C4 B13 -170.00(11) . . . . ?
C7 B1 C4 B12 113.20(12) . . . . ?
C7 B1 C1 C2 132.77(11) . . . . ?
C7 B1 C1 B4 -76.70(13) . . . . ?
C7 B1 C1 B5 -155.11(10) . . . . ?
C7 B1 C1 B3 -2.87(14) . . . . ?
C7 B1 C1 B2 65.57(12) . . . . ?
B1 C4 C5 C6 7.84(15) . . . . ?
B1 C4 C5 B15 -101.14(17) . . . . ?
B1 C4 C5 B12 114.85(17) . . . . ?
B1 C4 C5 B17 153.24(13) . . . . ?
B1 C4 C5 B16 -139.05(14) . . . . ?
C27 C32 C31 C30 0.80(18) . . . . ?
C27 C28 C29 C30 0.94(18) . . . . ?
C32 C31 C30 C29 -1.29(19) . . . . ?
C31 C30 C29 C28 0.4(2) . . . . ?
C15 C16 C17 C18 -0.47(19) . . . . ?
C15 C20 C19 C18 -1.0(2) . . . . ?
C16 C17 C18 C19 0.9(2) . . . . ?
C17 C18 C19 C20 -0.1(2) . . . . ?
C21 C26 C25 C24 -0.7(2) . . . . ?
C21 C22 C23 C24 0.4(2) . . . . ?
C26 C25 C24 C23 0.3(2) . . . . ?
C25 C24 C23 C22 -0.1(2) . . . . ?

loop_
_restr_equal_distance_atom_site_label_1
_restr_equal_distance_atom_site_label_2
_restr_equal_distance_site_symmetry_2
_restr_equal_distance_class_id
C9 C10 1 7
C9 C8 1 1
C10 C11 1 6
C11 C12 1 5
C12 C13 1 4
C13 C14 1 3
C14 C9 1 2
C9A C10A 1 7
C9A C8 1 1
C10A C11A 1 6
C11A C12A 1 5
C12A C13A 1 4
C13A C14A 1 3
C14A C9A 1 2

loop_
_restr_equal_distance_class_class_id
_restr_equal_distance_class_target_weight_param
_restr_equal_distance_class_average
_restr_equal_distance_class_esd
_restr_equal_distance_class_diff_max
1 0.0200 1.4814 0.0376 0.0376
2 0.0200 1.3893 0.0026 0.0026
3 0.0200 1.3958 0.0037 0.0037
4 0.0200 1.3608 0.0149 0.0149
5 0.0200 1.3804 0.0031 0.0031
6 0.0200 1.3827 0.0056 0.0056
7 0.0200 1.4006 0.0165 0.0165
